data_2234089
loop_
_publ_author_name
'Yin, Fu-Jun'
'Han, Li-Jun'
'Hong, Zhao'
'Xu, Xing-You'
'Ren, Li'

_publ_section_title
;
 Bis(1<i>H</i>-benzimidazole-\k<i>N</i>^3^)bis[2-(naphthalen-1-yl)acetato-\k^2^<i>O</i>,<i>O</i>']nickel(II)
 monohydrate
;
_journal_coeditor_code BG2448
_journal_issue 4
_journal_name_full 'Acta Crystallographica Section E'
_journal_page_first m416
_journal_paper_doi 10.1107/S1600536812010021
_journal_volume 68
_journal_year 2012
_chemical_formula_iupac '[Ni (C12 H9 O2)2 (C7 H6 N2)2], H2 O'
_chemical_formula_moiety 'C38 H30 N4 Ni O4, H2 O'
_chemical_formula_sum 'C38 H32 N4 Ni O5'
_chemical_formula_weight 683.37
_chemical_name_systematic
;
Bis(1<i>H</i>-benzimidazole-\k<i>N</i>^3^)bis[2-(naphthalen-1-yl)acetato-\
\k^2^<i>O</i>,<i>O</i>']nickel(II) monohydrate
;
_space_group_IT_number 15
_symmetry_cell_setting monoclinic
_symmetry_space_group_name_Hall '-C 2yc'
_symmetry_space_group_name_H-M 'C 1 2/c 1'
_atom_sites_solution_hydrogens geom
_atom_sites_solution_primary direct
_atom_sites_solution_secondary difmap
_audit_creation_method SHELXL-97
_cell_angle_alpha 90.00
_cell_angle_beta 105.903(4)
_cell_angle_gamma 90.00
_cell_formula_units_Z 4
_cell_length_a 11.573(4)
_cell_length_b 19.991(7)
_cell_length_c 14.290(5)
_cell_measurement_reflns_used 1368
_cell_measurement_temperature 298(2)
_cell_measurement_theta_max 23.41
_cell_measurement_theta_min 3.52
_cell_volume 3179.5(19)
_computing_cell_refinement '<i>SAINT</i> (Bruker 2008)'
_computing_data_collection '<i>APEX2</i> (Bruker 2008)'
_computing_data_reduction '<i>SAINT</i> (Bruker 2008)'
_computing_molecular_graphics '<i>SHELXTL</i> (Sheldrick, 2008)'
_computing_publication_material '<i>SHELXTL</i> (Sheldrick, 2008'
_computing_structure_refinement '<i>SHELXL97</i> (Sheldrick, 2008)'
_computing_structure_solution '<i>SHELXS97</i> (Sheldrick, 2008)'
_diffrn_ambient_temperature 298(2)
_diffrn_measured_fraction_theta_full 0.999
_diffrn_measured_fraction_theta_max 0.999
_diffrn_measurement_device_type 'Bruker APEXII CCD'
_diffrn_measurement_method '\f and \w scans'
_diffrn_radiation_monochromator graphite
_diffrn_radiation_source 'fine-focus sealed tube'
_diffrn_radiation_type MoK\a
_diffrn_radiation_wavelength 0.71073
_diffrn_reflns_av_R_equivalents 0.0830
_diffrn_reflns_av_sigmaI/netI 0.0744
_diffrn_reflns_limit_h_max 13
_diffrn_reflns_limit_h_min -13
_diffrn_reflns_limit_k_max 23
_diffrn_reflns_limit_k_min -23
_diffrn_reflns_limit_l_max 16
_diffrn_reflns_limit_l_min -16
_diffrn_reflns_number 11840
_diffrn_reflns_theta_full 25.01
_diffrn_reflns_theta_max 25.01
_diffrn_reflns_theta_min 2.09
_exptl_absorpt_coefficient_mu 0.663
_exptl_absorpt_correction_T_max 0.9518
_exptl_absorpt_correction_T_min 0.9518
_exptl_absorpt_correction_type multi-scan
_exptl_absorpt_process_details '(<i>SADABS</i>; Sheldrick, 1996)'
_exptl_crystal_colour colourless
_exptl_crystal_density_diffrn 1.428
_exptl_crystal_density_method 'not measured'
_exptl_crystal_description block
_exptl_crystal_F_000 1424
_exptl_crystal_size_max 0.10
_exptl_crystal_size_mid 0.10
_exptl_crystal_size_min 0.10
_refine_diff_density_max 0.409
_refine_diff_density_min -0.427
_refine_ls_extinction_method none
_refine_ls_goodness_of_fit_ref 0.993
_refine_ls_hydrogen_treatment mixed
_refine_ls_matrix_type full
_refine_ls_number_parameters 221
_refine_ls_number_reflns 2807
_refine_ls_number_restraints 0
_refine_ls_restrained_S_all 0.993
_refine_ls_R_factor_all 0.0886
_refine_ls_R_factor_gt 0.0499
_refine_ls_shift/su_max 0.000
_refine_ls_shift/su_mean 0.000
_refine_ls_structure_factor_coef Fsqd
_refine_ls_weighting_details 'calc w=1/[\s^2^(Fo^2^)+(0.0569P)^2^] where P=(Fo^2^+2Fc^2^)/3'
_refine_ls_weighting_scheme calc
_refine_ls_wR_factor_gt 0.1038
_refine_ls_wR_factor_ref 0.1215
_reflns_number_gt 1849
_reflns_number_total 2807
_reflns_threshold_expression I>2\s(I)
_cod_data_source_file bg2448.cif
_cod_data_source_block I
_cod_original_sg_symbol_H-M 'C 2/c'
_cod_original_formula_sum 'C38 H32 N4 Ni O5 '
_cod_database_code 2234089
_cod_database_fobs_code 2234089

loop_
_symmetry_equiv_pos_as_xyz
'x, y, z'
'-x, y, -z+1/2'
'x+1/2, y+1/2, z'
'-x+1/2, y+1/2, -z+1/2'
'-x, -y, -z'
'x, -y, z-1/2'
'-x+1/2, -y+1/2, -z'
'x+1/2, -y+1/2, z-1/2'

loop_
_atom_site_type_symbol
_atom_site_label
_atom_site_fract_x
_atom_site_fract_y
_atom_site_fract_z
_atom_site_U_iso_or_equiv
_atom_site_adp_type
_atom_site_calc_flag
_atom_site_refinement_flags
_atom_site_occupancy
_atom_site_symmetry_multiplicity
C C1 0.6876(3) 0.58948(19) 0.7714(2) 0.0396(9) Uani d . 1 1
C C2 0.8061(3) 0.6268(2) 0.7974(3) 0.0527(10) Uani d . 1 1
H H2A 0.8067 0.6572 0.8505 0.063 Uiso calc R 1 1
H H2B 0.8701 0.5946 0.8214 0.063 Uiso calc R 1 1
C C3 0.8350(3) 0.6664(2) 0.7174(3) 0.0460(9) Uani d . 1 1
C C4 0.8408(3) 0.7344(2) 0.7213(3) 0.0585(11) Uani d . 1 1
H H4 0.8252 0.7564 0.7738 0.070 Uiso calc R 1 1
C C5 0.8696(4) 0.7721(2) 0.6480(4) 0.0679(13) Uani d . 1 1
H H5 0.8750 0.8184 0.6533 0.081 Uiso calc R 1 1
C C6 0.8898(4) 0.7412(2) 0.5694(3) 0.0661(13) Uani d . 1 1
H H6 0.9074 0.7667 0.5206 0.079 Uiso calc R 1 1
C C7 0.8844(3) 0.6714(2) 0.5609(3) 0.0507(10) Uani d . 1 1
C C8 0.8573(3) 0.63328(19) 0.6355(3) 0.0433(9) Uani d . 1 1
C C9 0.8534(3) 0.5631(2) 0.6255(3) 0.0525(11) Uani d . 1 1
H H9 0.8374 0.5371 0.6744 0.063 Uiso calc R 1 1
C C10 0.8724(4) 0.5324(2) 0.5464(4) 0.0665(13) Uani d . 1 1
H H10 0.8690 0.4860 0.5416 0.080 Uiso calc R 1 1
C C11 0.8969(4) 0.5702(3) 0.4727(4) 0.0741(14) Uani d . 1 1
H H11 0.9087 0.5489 0.4182 0.089 Uiso calc R 1 1
C C12 0.9039(3) 0.6382(3) 0.4795(3) 0.0666(13) Uani d . 1 1
H H12 0.9216 0.6629 0.4301 0.080 Uiso calc R 1 1
C C13 0.4383(3) 0.44910(18) 0.5645(2) 0.0421(9) Uani d . 1 1
H H13 0.3634 0.4697 0.5500 0.050 Uiso d R 1 1
C C14 0.5879(3) 0.38798(17) 0.5476(3) 0.0428(9) Uani d . 1 1
C C15 0.6185(3) 0.41847(17) 0.6388(2) 0.0370(8) Uani d . 1 1
C C16 0.7297(3) 0.40796(19) 0.7041(3) 0.0515(10) Uani d . 1 1
H H16 0.7507 0.4278 0.7653 0.062 Uiso calc R 1 1
C C17 0.8083(4) 0.3663(2) 0.6737(4) 0.0638(12) Uani d . 1 1
H H17 0.8842 0.3582 0.7154 0.077 Uiso calc R 1 1
C C18 0.7766(4) 0.3365(2) 0.5830(4) 0.0684(13) Uani d . 1 1
H H18 0.8319 0.3087 0.5658 0.082 Uiso calc R 1 1
C C19 0.6675(4) 0.34618(19) 0.5176(3) 0.0556(11) Uani d . 1 1
H H19 0.6472 0.3261 0.4565 0.067 Uiso calc R 1 1
N N1 0.5211(2) 0.45750(13) 0.64759(19) 0.0380(7) Uani d . 1 1
N N2 0.4725(3) 0.40802(14) 0.5028(2) 0.0434(8) Uani d . 1 1
H H2 0.4300 0.3964 0.4458 0.052 Uiso d R 1 1
Ni Ni1 0.5000 0.52246(3) 0.7500 0.0369(2) Uani d S 1 2
O O2 0.6755(2) 0.54170(12) 0.82476(17) 0.0469(7) Uani d . 1 1
O O4 0.6028(2) 0.60642(12) 0.69919(17) 0.0441(6) Uani d . 1 1
O O1W 0.5000 0.7341(3) 0.7500 0.163(4) Uani d S 1 2
H H1A 0.541(8) 0.711(4) 0.716(8) 0.245 Uiso d . 1 1

loop_
_atom_site_aniso_label
_atom_site_aniso_U_11
_atom_site_aniso_U_22
_atom_site_aniso_U_33
_atom_site_aniso_U_12
_atom_site_aniso_U_13
_atom_site_aniso_U_23
C1 0.038(2) 0.052(2) 0.032(2) -0.0045(18) 0.0159(17) -0.0054(18)
C2 0.042(2) 0.069(3) 0.048(2) -0.011(2) 0.0140(18) 0.000(2)
C3 0.028(2) 0.054(3) 0.056(2) -0.0035(18) 0.0110(17) 0.001(2)
C4 0.047(3) 0.058(3) 0.073(3) -0.003(2) 0.019(2) -0.010(2)
C5 0.057(3) 0.047(3) 0.097(4) -0.007(2) 0.017(3) 0.012(3)
C6 0.052(3) 0.074(4) 0.074(3) -0.004(2) 0.019(2) 0.022(3)
C7 0.032(2) 0.066(3) 0.054(3) 0.001(2) 0.0117(18) 0.007(2)
C8 0.0237(19) 0.048(3) 0.057(2) 0.0011(17) 0.0101(17) 0.006(2)
C9 0.034(2) 0.057(3) 0.068(3) -0.0009(19) 0.017(2) 0.000(2)
C10 0.042(3) 0.070(3) 0.086(3) 0.011(2) 0.015(2) -0.020(3)
C11 0.044(3) 0.109(4) 0.069(3) 0.021(3) 0.014(2) -0.021(3)
C12 0.041(3) 0.107(4) 0.055(3) 0.009(3) 0.018(2) 0.009(3)
C13 0.041(2) 0.046(2) 0.042(2) -0.0002(18) 0.0162(18) 0.0009(18)
C14 0.049(2) 0.040(2) 0.046(2) -0.0024(19) 0.0236(19) 0.0021(18)
C15 0.036(2) 0.038(2) 0.040(2) -0.0002(17) 0.0171(17) 0.0012(17)
C16 0.045(2) 0.052(3) 0.058(3) 0.003(2) 0.016(2) 0.002(2)
C17 0.043(3) 0.060(3) 0.088(3) 0.008(2) 0.016(2) 0.004(3)
C18 0.064(3) 0.060(3) 0.094(4) 0.015(2) 0.043(3) -0.004(3)
C19 0.064(3) 0.052(3) 0.061(3) 0.000(2) 0.035(2) -0.006(2)
N1 0.0346(17) 0.0430(18) 0.0379(16) 0.0012(14) 0.0127(14) 0.0027(14)
N2 0.045(2) 0.0480(19) 0.0362(16) -0.0053(16) 0.0095(15) -0.0029(15)
Ni1 0.0321(4) 0.0448(4) 0.0365(4) 0.000 0.0142(3) 0.000
O2 0.0376(15) 0.0565(17) 0.0476(15) -0.0063(12) 0.0132(12) 0.0065(13)
O4 0.0357(15) 0.0578(17) 0.0412(14) -0.0039(12) 0.0143(12) -0.0008(12)
O1W 0.097(5) 0.066(4) 0.320(13) 0.000 0.046(6) 0.000

loop_
_atom_type_symbol
_atom_type_description
_atom_type_scat_dispersion_real
_atom_type_scat_dispersion_imag
_atom_type_scat_source
C C 0.0033 0.0016 'International Tables Vol C Tables 4.2.6.8 and 6.1.1.4'
H H 0.0000 0.0000 'International Tables Vol C Tables 4.2.6.8 and 6.1.1.4'
N N 0.0061 0.0033 'International Tables Vol C Tables 4.2.6.8 and 6.1.1.4'
Ni Ni 0.3393 1.1124 'International Tables Vol C Tables 4.2.6.8 and 6.1.1.4'
O O 0.0106 0.0060 'International Tables Vol C Tables 4.2.6.8 and 6.1.1.4'

loop_
_geom_angle_atom_site_label_1
_geom_angle_atom_site_label_2
_geom_angle_atom_site_label_3
_geom_angle_site_symmetry_1
_geom_angle_site_symmetry_3
_geom_angle
O2 C1 O4 . . 120.7(3)
O2 C1 C2 . . 118.1(3)
O4 C1 C2 . . 121.2(3)
O2 C1 Ni1 . . 55.05(17)
O4 C1 Ni1 . . 65.66(19)
C2 C1 Ni1 . . 172.8(3)
C3 C2 C1 . . 116.6(3)
C3 C2 H2A . . 108.1
C1 C2 H2A . . 108.1
C3 C2 H2B . . 108.1
C1 C2 H2B . . 108.1
H2A C2 H2B . . 107.3
C4 C3 C8 . . 118.6(4)
C4 C3 C2 . . 120.9(4)
C8 C3 C2 . . 120.5(4)
C3 C4 C5 . . 121.7(4)
C3 C4 H4 . . 119.2
C5 C4 H4 . . 119.2
C6 C5 C4 . . 120.2(4)
C6 C5 H5 . . 119.9
C4 C5 H5 . . 119.9
C5 C6 C7 . . 120.8(4)
C5 C6 H6 . . 119.6
C7 C6 H6 . . 119.6
C6 C7 C12 . . 121.8(4)
C6 C7 C8 . . 119.1(4)
C12 C7 C8 . . 119.1(4)
C9 C8 C7 . . 117.9(4)
C9 C8 C3 . . 122.4(4)
C7 C8 C3 . . 119.6(4)
C10 C9 C8 . . 121.7(4)
C10 C9 H9 . . 119.1
C8 C9 H9 . . 119.1
C9 C10 C11 . . 120.1(4)
C9 C10 H10 . . 120.0
C11 C10 H10 . . 120.0
C12 C11 C10 . . 120.6(4)
C12 C11 H11 . . 119.7
C10 C11 H11 . . 119.7
C11 C12 C7 . . 120.6(4)
C11 C12 H12 . . 119.7
C7 C12 H12 . . 119.7
N1 C13 N2 . . 113.5(3)
N1 C13 H13 . . 123.3
N2 C13 H13 . . 123.3
N2 C14 C15 . . 105.9(3)
N2 C14 C19 . . 132.2(4)
C15 C14 C19 . . 122.0(4)
C16 C15 C14 . . 121.1(3)
C16 C15 N1 . . 130.1(3)
C14 C15 N1 . . 108.8(3)
C15 C16 C17 . . 116.6(4)
C15 C16 H16 . . 121.7
C17 C16 H16 . . 121.7
C18 C17 C16 . . 121.6(4)
C18 C17 H17 . . 119.2
C16 C17 H17 . . 119.2
C19 C18 C17 . . 122.7(4)
C19 C18 H18 . . 118.7
C17 C18 H18 . . 118.7
C18 C19 C14 . . 116.1(4)
C18 C19 H19 . . 122.0
C14 C19 H19 . . 122.0
C13 N1 C15 . . 104.6(3)
C13 N1 Ni1 . . 122.2(2)
C15 N1 Ni1 . . 132.9(2)
C13 N2 C14 . . 107.3(3)
C13 N2 H2 . . 126.4
C14 N2 H2 . . 126.4
N1 Ni1 N1 . 2_656 100.03(15)
N1 Ni1 O2 . . 101.45(10)
N1 Ni1 O2 2_656 . 92.41(10)
N1 Ni1 O2 . 2_656 92.41(10)
N1 Ni1 O2 2_656 2_656 101.45(10)
O2 Ni1 O2 . 2_656 158.42(14)
N1 Ni1 O4 . . 93.73(10)
N1 Ni1 O4 2_656 . 151.40(10)
O2 Ni1 O4 . . 60.13(9)
O2 Ni1 O4 2_656 . 102.90(9)
N1 Ni1 O4 . 2_656 151.40(10)
N1 Ni1 O4 2_656 2_656 93.73(10)
O2 Ni1 O4 . 2_656 102.90(9)
O2 Ni1 O4 2_656 2_656 60.13(9)
O4 Ni1 O4 . 2_656 85.60(12)
N1 Ni1 C1 . . 99.19(11)
N1 Ni1 C1 2_656 . 121.98(11)
O2 Ni1 C1 . . 30.01(10)
O2 Ni1 C1 2_656 . 131.69(12)
O4 Ni1 C1 . . 30.12(10)
O4 Ni1 C1 2_656 . 94.46(11)
N1 Ni1 C1 . 2_656 121.98(11)
N1 Ni1 C1 2_656 2_656 99.19(11)
O2 Ni1 C1 . 2_656 131.69(12)
O2 Ni1 C1 2_656 2_656 30.01(10)
O4 Ni1 C1 . 2_656 94.46(11)
O4 Ni1 C1 2_656 2_656 30.12(10)
C1 Ni1 C1 . 2_656 115.13(18)
C1 O2 Ni1 . . 94.9(2)
C1 O4 Ni1 . . 84.2(2)

loop_
_geom_bond_atom_site_label_1
_geom_bond_atom_site_label_2
_geom_bond_site_symmetry_2
_geom_bond_distance
C1 O2 . 1.254(4)
C1 O4 . 1.260(4)
C1 C2 . 1.516(5)
C1 Ni1 . 2.498(4)
C2 C3 . 1.502(5)
C2 H2A . 0.9700
C2 H2B . 0.9700
C3 C4 . 1.361(5)
C3 C8 . 1.429(5)
C4 C5 . 1.403(6)
C4 H4 . 0.9300
C5 C6 . 1.356(6)
C5 H5 . 0.9300
C6 C7 . 1.401(6)
C6 H6 . 0.9300
C7 C12 . 1.410(5)
C7 C8 . 1.413(5)
C8 C9 . 1.410(5)
C9 C10 . 1.355(5)
C9 H9 . 0.9300
C10 C11 . 1.386(6)
C10 H10 . 0.9300
C11 C12 . 1.364(6)
C11 H11 . 0.9300
C12 H12 . 0.9300
C13 N1 . 1.316(4)
C13 N2 . 1.341(4)
C13 H13 . 0.9300
C14 N2 . 1.374(4)
C14 C15 . 1.394(5)
C14 C19 . 1.395(5)
C15 C16 . 1.383(5)
C15 N1 . 1.405(4)
C16 C17 . 1.389(5)
C16 H16 . 0.9300
C17 C18 . 1.382(6)
C17 H17 . 0.9300
C18 C19 . 1.364(6)
C18 H18 . 0.9300
C19 H19 . 0.9300
N1 Ni1 . 2.021(3)
N2 H2 . 0.8600
Ni1 N1 2_656 2.021(3)
Ni1 O2 . 2.055(2)
Ni1 O2 2_656 2.055(2)
Ni1 O4 . 2.287(2)
Ni1 O4 2_656 2.288(2)
Ni1 C1 2_656 2.498(4)
O1W H1A . 0.90(8)

loop_
_geom_hbond_atom_site_label_D
_geom_hbond_atom_site_label_H
_geom_hbond_atom_site_label_A
_geom_hbond_site_symmetry_A
_geom_hbond_distance_DH
_geom_hbond_distance_HA
_geom_hbond_distance_DA
_geom_hbond_angle_DHA
O1W H1A O4 1_555 0.90(8) 2.24(8) 2.988(6) 141(8)
N2 H2 O4 5_666 0.86 2.00 2.791(4) 152

loop_
_geom_torsion_atom_site_label_1
_geom_torsion_atom_site_label_2
_geom_torsion_atom_site_label_3
_geom_torsion_atom_site_label_4
_geom_torsion_site_symmetry_1
_geom_torsion_site_symmetry_4
_geom_torsion
O2 C1 C2 C3 . . 159.6(3)
O4 C1 C2 C3 . . -21.6(5)
Ni1 C1 C2 C3 . . 177(2)
C1 C2 C3 C4 . . 113.3(4)
C1 C2 C3 C8 . . -66.9(5)
C8 C3 C4 C5 . . -0.9(6)
C2 C3 C4 C5 . . 178.9(4)
C3 C4 C5 C6 . . 1.7(6)
C4 C5 C6 C7 . . -1.2(6)
C5 C6 C7 C12 . . 179.4(4)
C5 C6 C7 C8 . . 0.1(6)
C6 C7 C8 C9 . . -179.5(3)
C12 C7 C8 C9 . . 1.2(5)
C6 C7 C8 C3 . . 0.6(5)
C12 C7 C8 C3 . . -178.7(3)
C4 C3 C8 C9 . . 179.9(3)
C2 C3 C8 C9 . . 0.1(5)
C4 C3 C8 C7 . . -0.2(5)
C2 C3 C8 C7 . . -180.0(3)
C7 C8 C9 C10 . . -1.3(5)
C3 C8 C9 C10 . . 178.6(4)
C8 C9 C10 C11 . . 0.2(6)
C9 C10 C11 C12 . . 0.9(6)
C10 C11 C12 C7 . . -1.0(6)
C6 C7 C12 C11 . . -179.4(4)
C8 C7 C12 C11 . . -0.1(6)
N2 C14 C15 C16 . . 179.0(3)
C19 C14 C15 C16 . . -0.5(5)
N2 C14 C15 N1 . . -0.7(4)
C19 C14 C15 N1 . . 179.7(3)
C14 C15 C16 C17 . . 0.5(5)
N1 C15 C16 C17 . . -179.8(3)
C15 C16 C17 C18 . . -0.4(6)
C16 C17 C18 C19 . . 0.4(7)
C17 C18 C19 C14 . . -0.4(6)
N2 C14 C19 C18 . . -179.0(4)
C15 C14 C19 C18 . . 0.5(6)
N2 C13 N1 C15 . . 0.3(4)
N2 C13 N1 Ni1 . . 174.9(2)
C16 C15 N1 C13 . . -179.5(4)
C14 C15 N1 C13 . . 0.3(4)
C16 C15 N1 Ni1 . . 6.8(6)
C14 C15 N1 Ni1 . . -173.4(2)
N1 C13 N2 C14 . . -0.8(4)
C15 C14 N2 C13 . . 0.9(4)
C19 C14 N2 C13 . . -179.5(4)
C13 N1 Ni1 N1 . 2_656 109.3(3)
C15 N1 Ni1 N1 . 2_656 -77.9(3)
C13 N1 Ni1 O2 . . -156.1(3)
C15 N1 Ni1 O2 . . 16.7(3)
C13 N1 Ni1 O2 . 2_656 7.2(3)
C15 N1 Ni1 O2 . 2_656 -180.0(3)
C13 N1 Ni1 O4 . . -95.9(3)
C15 N1 Ni1 O4 . . 76.9(3)
C13 N1 Ni1 O4 . 2_656 -8.2(4)
C15 N1 Ni1 O4 . 2_656 164.6(2)
C13 N1 Ni1 C1 . . -125.7(3)
C15 N1 Ni1 C1 . . 47.1(3)
C13 N1 Ni1 C1 . 2_656 1.8(3)
C15 N1 Ni1 C1 . 2_656 174.6(3)
O2 C1 Ni1 N1 . . -97.0(2)
O4 C1 Ni1 N1 . . 81.5(2)
C2 C1 Ni1 N1 . . -116(2)
O2 C1 Ni1 N1 . 2_656 11.0(2)
O4 C1 Ni1 N1 . 2_656 -170.49(17)
C2 C1 Ni1 N1 . 2_656 -8(2)
O4 C1 Ni1 O2 . . 178.5(3)
C2 C1 Ni1 O2 . . -19(2)
O2 C1 Ni1 O2 . 2_656 161.39(15)
O4 C1 Ni1 O2 . 2_656 -20.1(3)
C2 C1 Ni1 O2 . 2_656 142(2)
O2 C1 Ni1 O4 . . -178.5(3)
C2 C1 Ni1 O4 . . 162(2)
O2 C1 Ni1 O4 . 2_656 108.2(2)
O4 C1 Ni1 O4 . 2_656 -73.3(2)
C2 C1 Ni1 O4 . 2_656 89(2)
O2 C1 Ni1 C1 . 2_656 131.1(2)
O4 C1 Ni1 C1 . 2_656 -50.43(17)
C2 C1 Ni1 C1 . 2_656 112(2)
O4 C1 O2 Ni1 . . -1.6(4)
C2 C1 O2 Ni1 . . 177.3(3)
N1 Ni1 O2 C1 . . 88.6(2)
N1 Ni1 O2 C1 2_656 . -170.7(2)
O2 Ni1 O2 C1 2_656 . -40.39(19)
O4 Ni1 O2 C1 . . 0.86(19)
O4 Ni1 O2 C1 2_656 . -76.3(2)
C1 Ni1 O2 C1 2_656 . -66.1(3)
O2 C1 O4 Ni1 . . 1.4(3)
C2 C1 O4 Ni1 . . -177.4(3)
N1 Ni1 O4 C1 . . -101.9(2)
N1 Ni1 O4 C1 2_656 . 17.0(3)
O2 Ni1 O4 C1 . . -0.86(19)
O2 Ni1 O4 C1 2_656 . 164.7(2)
O4 Ni1 O4 C1 2_656 . 106.7(2)
C1 Ni1 O4 C1 2_656 . 135.57(19)
